data_1518838
loop_
_publ_author_name
'Xu, Long'
'Solowey, Douglas P.'
'Vicic, David A.'

_publ_section_title
;
 Stepwise Conversion of a Platinum Dimethyl Complex to a
 Perfluorometallacyclobutane Derivative
;
_journal_issue 14
_journal_name_full Organometallics
_journal_page_first 3474
_journal_paper_doi 10.1021/acs.organomet.5b00045
_journal_volume 34
_journal_year 2015
_chemical_formula_sum 'C11 H12 F4 O2 Pt'
_chemical_formula_weight 447.30
_space_group_crystal_system triclinic
_space_group_IT_number 2
_space_group_name_Hall '-P 1'
_space_group_name_H-M_alt 'P -1'
_symmetry_space_group_name_Hall '-P 1'
_symmetry_space_group_name_H-M 'P -1'
_atom_sites_solution_hydrogens geom
_audit_creation_method SHELXL-2014/6
_cell_angle_alpha 102.145(6)
_cell_angle_beta 93.505(5)
_cell_angle_gamma 100.070(5)
_cell_formula_units_Z 2
_cell_length_a 6.3410(14)
_cell_length_b 8.327(2)
_cell_length_c 11.491(3)
_cell_measurement_temperature 142(2)
_cell_volume 581.0(2)
_computing_structure_refinement 'SHELXL-2014/6 (Sheldrick, 2014)'
_diffrn_ambient_temperature 142(2)
_diffrn_measured_fraction_theta_full 0.841
_diffrn_measured_fraction_theta_max 0.996
_diffrn_radiation_type MoK\a
_diffrn_radiation_wavelength 0.71073
_diffrn_reflns_av_unetI/netI 0.0454
_diffrn_reflns_Laue_measured_fraction_full 0.841
_diffrn_reflns_Laue_measured_fraction_max 0.996
_diffrn_reflns_limit_h_max 7
_diffrn_reflns_limit_h_min -7
_diffrn_reflns_limit_k_max 9
_diffrn_reflns_limit_k_min -9
_diffrn_reflns_limit_l_max 13
_diffrn_reflns_limit_l_min 0
_diffrn_reflns_number 1772
_diffrn_reflns_point_group_measured_fraction_full 0.841
_diffrn_reflns_point_group_measured_fraction_max 0.996
_diffrn_reflns_theta_full 25.242
_diffrn_reflns_theta_max 23.783
_diffrn_reflns_theta_min 3.280
_exptl_absorpt_coefficient_mu 12.119
_exptl_absorpt_correction_T_max 0.744970
_exptl_absorpt_correction_T_min 0.411412
_exptl_absorpt_correction_type multi-scan
_exptl_absorpt_process_details Bruker
_exptl_crystal_colour yellow
_exptl_crystal_density_diffrn 2.557
_exptl_crystal_description needle
_exptl_crystal_F_000 416
_exptl_crystal_size_max 0.270
_exptl_crystal_size_mid 0.050
_exptl_crystal_size_min 0.010
_refine_diff_density_max 3.148
_refine_diff_density_min -1.354
_refine_diff_density_rms 0.331
_refine_ls_extinction_method none
_refine_ls_goodness_of_fit_ref 1.076
_refine_ls_hydrogen_treatment constr
_refine_ls_matrix_type full
_refine_ls_number_parameters 164
_refine_ls_number_reflns 1772
_refine_ls_number_restraints 0
_refine_ls_restrained_S_all 1.076
_refine_ls_R_factor_all 0.0515
_refine_ls_R_factor_gt 0.0488
_refine_ls_shift/su_max 0.000
_refine_ls_shift/su_mean 0.000
_refine_ls_structure_factor_coef Fsqd
_refine_ls_weighting_details 'w=1/[\s^2^(Fo^2^)+(0.0822P)^2^+7.0581P] where P=(Fo^2^+2Fc^2^)/3'
_refine_ls_weighting_scheme calc
_refine_ls_wR_factor_gt 0.1254
_refine_ls_wR_factor_ref 0.1280
_reflns_Friedel_coverage 0.000
_reflns_number_gt 1685
_reflns_number_total 1772
_reflns_threshold_expression 'I > 2\s(I)'
_cod_data_source_file om5b00045_si_001.cif
_cod_data_source_block Compound13
_cod_depositor_comments 'Adding full bibliography for 1518835--1518839.cif.'
_cod_database_code 1518838
_shelx_space_group_comment
;
The symmetry employed for this shelxl refinement is uniquely defined
by the following loop, which should always be used as a source of
symmetry information in preference to the above space-group names.
They are only intended as comments.
;
_shelx_estimated_absorpt_t_min 0.138
_shelx_estimated_absorpt_t_max 0.888
_shelxl_version_number 2014/6

loop_
_space_group_symop_operation_xyz
'x, y, z'
'-x, -y, -z'

loop_
_atom_site_label
_atom_site_type_symbol
_atom_site_fract_x
_atom_site_fract_y
_atom_site_fract_z
_atom_site_U_iso_or_equiv
_atom_site_adp_type
_atom_site_occupancy
_atom_site_site_symmetry_order
_atom_site_calc_flag
_atom_site_refinement_flags_posn
_atom_site_refinement_flags_adp
Pt1 Pt 0.28815(9) 0.54056(8) 0.76117(5) 0.0283(3) Uani 1 1 d . .
O1 O -0.078(2) 0.1587(15) 0.8667(11) 0.044(3) Uani 1 1 d . .
O2 O 0.1312(19) 0.4075(18) 0.8720(11) 0.047(3) Uani 1 1 d . .
F1 F 0.1132(16) 0.3426(14) 0.5232(9) 0.047(3) Uani 1 1 d . .
F2 F 0.3039(16) 0.2197(13) 0.6266(11) 0.050(3) Uani 1 1 d . .
F3 F -0.1961(16) 0.3322(14) 0.6627(10) 0.048(3) Uani 1 1 d . .
F4 F -0.1024(19) 0.0860(14) 0.6248(10) 0.051(3) Uani 1 1 d . .
C1 C 0.161(3) 0.327(2) 0.6308(18) 0.043(5) Uani 1 1 d . .
C2 C -0.034(2) 0.2474(19) 0.6841(14) 0.027(3) Uani 1 1 d . .
C3 C 0.006(3) 0.270(3) 0.8202(17) 0.040(4) Uani 1 1 d . .
C4 C 0.730(3) 0.720(2) 0.8763(14) 0.039(4) Uani 1 1 d . .
H4A H 0.8273 0.8197 0.9273 0.046 Uiso 1 1 calc R U
H4B H 0.7857 0.6204 0.8880 0.046 Uiso 1 1 calc R U
C5 C 0.504(3) 0.711(2) 0.9212(14) 0.040(4) Uani 1 1 d . .
H5A H 0.4890 0.6762 0.9990 0.048 Uiso 1 1 calc R U
C6 C 0.354(3) 0.800(2) 0.8898(16) 0.041(4) Uani 1 1 d . .
H6A H 0.2438 0.8166 0.9478 0.050 Uiso 1 1 calc R U
C7 C 0.391(3) 0.930(2) 0.8193(17) 0.045(5) Uani 1 1 d . .
H7A H 0.5455 0.9834 0.8337 0.054 Uiso 1 1 calc R U
H7B H 0.3070 1.0166 0.8488 0.054 Uiso 1 1 calc R U
C8 C 0.332(3) 0.866(2) 0.6846(18) 0.038(4) Uani 1 1 d . .
H8A H 0.1786 0.8688 0.6659 0.046 Uiso 1 1 calc R U
H8B H 0.4184 0.9429 0.6430 0.046 Uiso 1 1 calc R U
C9 C 0.366(3) 0.6941(19) 0.6361(14) 0.027(3) Uani 1 1 d . .
H9A H 0.2933 0.6437 0.5536 0.033 Uiso 1 1 calc R U
C10 C 0.547(3) 0.628(2) 0.6627(14) 0.031(4) Uani 1 1 d . .
H10A H 0.5807 0.5405 0.5962 0.037 Uiso 1 1 calc R U
C11 C 0.744(3) 0.731(2) 0.7496(17) 0.038(4) Uani 1 1 d . .
H11A H 0.8747 0.6912 0.7224 0.046 Uiso 1 1 calc R U
H11B H 0.7597 0.8496 0.7449 0.046 Uiso 1 1 calc R U

loop_
_atom_site_aniso_label
_atom_site_aniso_U_11
_atom_site_aniso_U_22
_atom_site_aniso_U_33
_atom_site_aniso_U_23
_atom_site_aniso_U_13
_atom_site_aniso_U_12
Pt1 0.0191(3) 0.0334(4) 0.0284(4) 0.0042(2) -0.0003(2) -0.0018(3)
O1 0.043(7) 0.043(7) 0.040(7) 0.016(6) 0.000(6) -0.012(6)
O2 0.027(7) 0.070(9) 0.038(7) 0.022(7) -0.005(5) -0.014(6)
F1 0.040(6) 0.061(7) 0.028(5) 0.002(5) 0.000(4) -0.009(5)
F2 0.032(6) 0.047(6) 0.071(7) 0.013(5) 0.006(5) 0.009(5)
F3 0.026(5) 0.057(7) 0.059(7) 0.015(5) -0.004(5) 0.003(5)
F4 0.049(6) 0.045(6) 0.046(6) -0.001(5) -0.003(5) -0.007(5)
C1 0.041(10) 0.032(9) 0.059(13) 0.016(9) -0.002(9) 0.007(8)
C2 0.017(8) 0.028(8) 0.029(8) 0.003(7) -0.008(6) -0.006(6)
C3 0.017(8) 0.058(12) 0.044(11) 0.020(9) -0.010(7) -0.005(8)
C4 0.033(9) 0.046(10) 0.024(8) -0.009(7) -0.012(7) -0.002(7)
C5 0.036(9) 0.053(11) 0.022(8) 0.002(7) -0.004(7) -0.004(9)
C6 0.024(9) 0.050(11) 0.035(10) -0.010(8) -0.001(7) -0.007(8)
C7 0.031(10) 0.039(10) 0.052(12) -0.012(9) 0.009(8) -0.003(8)
C8 0.033(9) 0.022(8) 0.074(13) 0.032(8) 0.016(8) 0.012(7)
C9 0.027(8) 0.027(8) 0.029(8) 0.012(7) 0.001(6) 0.000(6)
C10 0.024(9) 0.044(10) 0.027(8) 0.010(7) 0.013(7) 0.004(7)
C11 0.019(8) 0.042(10) 0.055(11) 0.023(9) 0.000(8) -0.002(7)

loop_
_atom_type_symbol
_atom_type_description
_atom_type_scat_dispersion_real
_atom_type_scat_dispersion_imag
_atom_type_scat_source
C C 0.0033 0.0016 'International Tables Vol C Tables 4.2.6.8 and 6.1.1.4'
H H 0.0000 0.0000 'International Tables Vol C Tables 4.2.6.8 and 6.1.1.4'
O O 0.0106 0.0060 'International Tables Vol C Tables 4.2.6.8 and 6.1.1.4'
F F 0.0171 0.0103 'International Tables Vol C Tables 4.2.6.8 and 6.1.1.4'
Pt Pt -1.7033 8.3905 'International Tables Vol C Tables 4.2.6.8 and 6.1.1.4'

loop_
_geom_angle_atom_site_label_1
_geom_angle_atom_site_label_2
_geom_angle_atom_site_label_3
_geom_angle
O2 Pt1 C1 83.2(7)
O2 Pt1 C9 164.3(6)
C1 Pt1 C9 94.5(7)
O2 Pt1 C10 157.6(6)
C1 Pt1 C10 95.2(7)
C9 Pt1 C10 38.0(6)
O2 Pt1 C5 90.3(6)
C1 Pt1 C5 159.1(7)
C9 Pt1 C5 96.9(7)
C10 Pt1 C5 83.3(7)
O2 Pt1 C6 97.9(6)
C1 Pt1 C6 165.6(7)
C9 Pt1 C6 80.5(7)
C10 Pt1 C6 89.1(7)
C5 Pt1 C6 35.1(7)
C3 O2 Pt1 115.8(11)
F1 C1 F2 108.5(16)
F1 C1 C2 112.3(15)
F2 C1 C2 106.0(14)
F1 C1 Pt1 118.4(12)
F2 C1 Pt1 107.7(12)
C2 C1 Pt1 103.1(12)
F4 C2 F3 106.7(12)
F4 C2 C1 110.2(14)
F3 C2 C1 106.1(13)
F4 C2 C3 113.8(14)
F3 C2 C3 107.2(13)
C1 C2 C3 112.4(13)
O1 C3 O2 127.4(17)
O1 C3 C2 118.8(16)
O2 C3 C2 113.8(15)
C11 C4 C5 116.4(14)
C11 C4 H4A 108.2
C5 C4 H4A 108.2
C11 C4 H4B 108.2
C5 C4 H4B 108.2
H4A C4 H4B 107.3
C6 C5 C4 124.2(17)
C6 C5 Pt1 73.5(10)
C4 C5 Pt1 102.4(10)
C6 C5 H5A 115.6
C4 C5 H5A 115.6
Pt1 C5 H5A 115.6
C5 C6 C7 125.5(16)
C5 C6 Pt1 71.4(10)
C7 C6 Pt1 108.8(11)
C5 C6 H6A 114.2
C7 C6 H6A 114.2
Pt1 C6 H6A 114.2
C6 C7 C8 114.9(14)
C6 C7 H7A 108.5
C8 C7 H7A 108.5
C6 C7 H7B 108.5
C8 C7 H7B 108.5
H7A C7 H7B 107.5
C9 C8 C7 114.8(14)
C9 C8 H8A 108.6
C7 C8 H8A 108.6
C9 C8 H8B 108.6
C7 C8 H8B 108.6
H8A C8 H8B 107.5
C10 C9 C8 126.7(15)
C10 C9 Pt1 71.6(9)
C8 C9 Pt1 110.1(11)
C10 C9 H9A 113.5
C8 C9 H9A 113.5
Pt1 C9 H9A 113.5
C9 C10 C11 122.9(15)
C9 C10 Pt1 70.4(9)
C11 C10 Pt1 110.5(11)
C9 C10 H10A 114.9
C11 C10 H10A 114.9
Pt1 C10 H10A 114.9
C4 C11 C10 114.5(13)
C4 C11 H11A 108.6
C10 C11 H11A 108.6
C4 C11 H11B 108.6
C10 C11 H11B 108.6
H11A C11 H11B 107.6

loop_
_geom_bond_atom_site_label_1
_geom_bond_atom_site_label_2
_geom_bond_distance
Pt1 O2 2.050(12)
Pt1 C1 2.07(2)
Pt1 C9 2.141(15)
Pt1 C10 2.156(15)
Pt1 C5 2.274(16)
Pt1 C6 2.301(17)
O1 C3 1.23(2)
O2 C3 1.27(2)
F1 C1 1.29(2)
F2 C1 1.37(2)
F3 C2 1.385(19)
F4 C2 1.354(18)
C1 C2 1.52(3)
C2 C3 1.54(2)
C4 C11 1.48(2)
C4 C5 1.55(2)
C4 H4A 0.9900
C4 H4B 0.9900
C5 C6 1.38(3)
C5 H5A 1.0000
C6 C7 1.47(3)
C6 H6A 1.0000
C7 C8 1.53(3)
C7 H7A 0.9900
C7 H7B 0.9900
C8 C9 1.48(2)
C8 H8A 0.9900
C8 H8B 0.9900
C9 C10 1.40(2)
C9 H9A 1.0000
C10 C11 1.55(2)
C10 H10A 1.0000
C11 H11A 0.9900
C11 H11B 0.9900
